data_4308610
loop_
_publ_author_name
'Robert E. Dinnebier'
'Sander van Smaalen'
'Falk Olbrich'
'Stefan Carlson'

_publ_contact_author
;
    Robert Dinnebier
    Max-Planck f\"ur Festk\"orperforschung
    Heisenbergstrasse 1
    D-70569 Stuttgart
    Deutschland
;
_publ_contact_author_email r.dinnebier@fkf.mpg.de
_publ_contact_author_fax '049 711 689-1503'
_publ_contact_author_phone '049 711 689-1500'
_publ_section_title
;
Effect of Crystal Packing on the Structures of Polymeric Metallocenes
;
_journal_name_full 'Inorganic Chemistry'
_journal_page_first 964
_journal_page_last 968
_journal_paper_doi 10.1021/ic049214y
_journal_volume 44
_journal_year 2005
_chemical_formula_sum 'C5 H5 K'
_chemical_formula_weight 104.20
_chemical_name_systematic ' ?'
_space_group_IT_number 114
_symmetry_cell_setting tetragonal
_symmetry_space_group_name_Hall 'P -4 2n'
_symmetry_space_group_name_H-M 'P -4 21 c'
_audit_author_name R.E.D.
_audit_creation_date 2004-10-01T09:24
_audit_creation_method 'from EXP file using GSAS2CIF'
_audit_update_record ' 2004-10-01T09:24  Initial CIF as created by GSAS2CIF'
_cell_angle_alpha 90.0
_cell_angle_beta 90.0
_cell_angle_gamma 90.0
_cell_formula_units_Z 8
_cell_length_a 9.9172(5)
_cell_length_b 9.9172
_cell_length_c 10.46232(28)
_cell_volume 1028.98(6)
_computing_structure_refinement GSAS
_diffrn_radiation_polarisn_ratio 0.0
_diffrn_radiation_probe x-ray
_diffrn_radiation_wavelength 0.431329
_exptl_absorpt_correction_T_max 1.00000
_exptl_absorpt_correction_T_min 1.00000
_exptl_absorpt_process_details
;   GSAS Absorption/surface roughness correction: function number 0
 No correction is applied.
;
_pd_block_id 2004-10-01T09:24|148R|R.E.D.|Mar345
_pd_calc_method 'Rietveld Refinement'
_pd_instr_location ' ?'
_pd_meas_2theta_range_inc 0.01375
_pd_meas_2theta_range_max 19.69119
_pd_meas_2theta_range_min 2.9
_pd_phase_name KCP
_pd_proc_2theta_range_inc 0.01375
_pd_proc_2theta_range_max 19.69119
_pd_proc_2theta_range_min 2.9
_pd_proc_info_datetime 2004-10-01T09:24:38
_pd_proc_info_excluded_regions ' ?'
_pd_proc_ls_background_function
;   GSAS Background function number 1 with  1 terms.
 Shifted Chebyshev function of 1st kind
      1:    0.00000    
;
_pd_proc_ls_peak_cutoff 0.00200
_pd_proc_ls_profile_function
;
 CW Profile function number 2 with  18 terms
 Profile coefficients for Simpson's rule integration of pseudovoigt function
 C.J. Howard (1982). J. Appl. Cryst.,15,615-620.
 P. Thompson, D.E. Cox & J.B. Hastings (1987). J. Appl. Cryst.,20,79-83.
 Peak tails are ignored  where the intensity is below 0.0020 times the peak
   Aniso. broadening axis   0.0   0.0   1.0
;
_pd_proc_ls_prof_R_factor 0.0074
_pd_proc_ls_prof_wR_expected 0.0217
_pd_proc_ls_prof_wR_factor 0.0109
_pd_spec_mounting ' ?'
_refine_ls_goodness_of_fit_all 0.51
_refine_ls_matrix_type full
_refine_ls_number_parameters 17
_refine_ls_number_restraints 0
_refine_ls_R_Fsqd_factor 0.26747
_refine_ls_shift/su_max 0.02
_refine_ls_shift/su_mean 0.01
_reflns_d_resolution_high 1.264
_reflns_d_resolution_low 7.198
_reflns_limit_h_max 8
_reflns_limit_h_min 0
_reflns_limit_k_max 5
_reflns_limit_k_min 0
_reflns_limit_l_max 8
_reflns_limit_l_min 0
_reflns_number_total 172
_cod_data_source_file ic049214ysi20050103_035525.cif
_cod_data_source_block 148R_publ
_cod_original_cell_volume 1051.75(8)
_cod_database_code 4308610
_cod_database_fobs_code 4308610
_gsas_exptl_extinct_corr_t_min 1.00000
_gsas_exptl_extinct_corr_t_max 1.00000

loop_
_symmetry_equiv_pos_site_id
_symmetry_equiv_pos_as_xyz
1 +x,+y,+z
2 +y,-x,-z
3 -x,-y,+z
4 -y,+x,-z
5 -x+1/2,+y+1/2,-z+1/2
6 +y+1/2,+x+1/2,+z+1/2
7 +x+1/2,-y+1/2,-z+1/2
8 -y+1/2,-x+1/2,+z+1/2

loop_
_atom_site_aniso_label
_atom_site_aniso_U_11
_atom_site_aniso_U_12
_atom_site_aniso_U_13
_atom_site_aniso_U_22
_atom_site_aniso_U_23
_atom_site_aniso_U_33
K 0.159(10) -0.024(7) 0.035(8) 0.127(9) -0.002(8) -0.0327(25)

loop_
_atom_site_type_symbol
_atom_site_label
_atom_site_fract_x
_atom_site_fract_y
_atom_site_fract_z
_atom_site_occupancy
_atom_site_thermal_displace_type
_atom_site_U_iso_or_equiv
_atom_site_symmetry_multiplicity
K K 0.7887(5) 0.1349(5) 0.8759(6) 1.0 Uani 0.08436 8
C C1 0.8121(11) 0.1782(21) 0.5955(13) 1.0 Uiso 0.0101(34) 8
C C2 0.7743(17) 0.3093(14) 0.6366(18) 1.0 Uiso 0.0101(34) 8
C C3 0.6354(19) 0.3061(15) 0.6696(10) 1.0 Uiso 0.0101(34) 8
C C4 0.5875(11) 0.1729(22) 0.6490(18) 1.0 Uiso 0.0101(34) 8
C C5 0.6967(24) 0.0939(7) 0.6032(16) 1.0 Uiso 0.0101(34) 8
H H1 0.9086(18) 0.149(4) 0.5649(18) 1.0 Uiso 0.01 8
H H2 0.8378(32) 0.3939(24) 0.6416(30) 1.0 Uiso 0.01 8
H H3 0.5783(34) 0.3878(26) 0.7033(11) 1.0 Uiso 0.01 8
H H4 0.4886(15) 0.139(4) 0.6648(30) 1.0 Uiso 0.01 8
H H5 0.693(4) -0.0089(8) 0.5792(25) 1.0 Uiso 0.01 8

loop_
_atom_type_symbol
_atom_type_number_in_cell
_atom_type_scat_dispersion_real
_atom_type_scat_dispersion_imag
_atom_type_scat_Cromer_Mann_a1
_atom_type_scat_Cromer_Mann_a2
_atom_type_scat_Cromer_Mann_a3
_atom_type_scat_Cromer_Mann_a4
_atom_type_scat_Cromer_Mann_b1
_atom_type_scat_Cromer_Mann_b2
_atom_type_scat_Cromer_Mann_b3
_atom_type_scat_Cromer_Mann_b4
_atom_type_scat_Cromer_Mann_c
_atom_type_scat_source
K 8.0 0.000 0.000 8.21860 12.7949 7.43980 0.77480 1.05190 213.187 0.86590 41.6841 1.42280 International_Tables_Vol_C
C 40.0 0.000 0.000 2.31000 20.8439 1.02000 10.2075 1.58860 0.56870 0.86500 51.6512 0.21560 International_Tables_Vol_C
H 40.0 0.000 0.000 0.49300 10.5109 0.32291 26.1257 0.14019 3.14236 0.04081 57.7997 0.00304 International_Tables_Vol_C

loop_
_geom_angle_atom_site_label_1
_geom_angle_atom_site_label_2
_geom_angle_atom_site_label_3
_geom_angle
_geom_angle_site_symmetry_1
_geom_angle_site_symmetry_2
_geom_angle_site_symmetry_3
_geom_angle_publ_flag
? ? ? ? ? ? ? ?

loop_
_geom_bond_atom_site_label_1
_geom_bond_atom_site_label_2
_geom_bond_distance
_geom_bond_site_symmetry_1
_geom_bond_site_symmetry_2
_geom_bond_publ_flag
? ? ? ? ? ?
